data_7118511
loop_
_publ_author_name
'Juli\'a, Fabio'
'Bautista, Delia'
'Gonz\'alez-Herrero, Pablo'

_publ_section_title
;
 Developing strongly luminescent platinum(iv) complexes: facile synthesis
 of bis-cyclometalated neutral emitters.
;
_journal_issue 8
_journal_name_full 'Chemical communications (Cambridge, England)'
_journal_page_first 1657
_journal_page_last 1660
_journal_paper_doi 10.1039/c5cc09566b
_journal_volume 52
_journal_year 2016
_chemical_formula_sum 'C42 H37 Cl3 N2 Pt'
_chemical_formula_weight 871.17
_space_group_crystal_system monoclinic
_space_group_IT_number 14
_space_group_name_Hall '-P 2ybc'
_space_group_name_H-M_alt 'P 1 21/c 1'
_symmetry_space_group_name_Hall '-P 2ybc'
_symmetry_space_group_name_H-M 'P 1 21/c 1'
_atom_sites_solution_hydrogens geom
_atom_sites_solution_primary direct
_audit_creation_method SHELXL-2014/7
_audit_update_record
;
2015-11-06 deposited with the CCDC.
2015-12-02 downloaded from the CCDC.
;
_cell_angle_alpha 90
_cell_angle_beta 102.7354(15)
_cell_angle_gamma 90
_cell_formula_units_Z 4
_cell_length_a 13.9571(6)
_cell_length_b 14.1969(6)
_cell_length_c 18.5023(8)
_cell_measurement_reflns_used 9751
_cell_measurement_temperature 100(2)
_cell_measurement_theta_max 30.58
_cell_measurement_theta_min 2.41
_cell_volume 3576.0(3)
_computing_cell_refinement 'SAINT V8.34A (Bruker AXS Inc., 2011)'
_computing_data_collection 'APEX2 2014.1-1 (Bruker AXS Inc.)'
_computing_data_reduction 'SAINT V8.34A (Bruker AXS Inc., 2011)'
_computing_molecular_graphics 'Bruker SHELXTL'
_computing_publication_material 'Bruker SHELXTL'
_computing_structure_refinement 'SHELXL-2014/7 (Sheldrick, 2014)'
_computing_structure_solution 'SHELXS-97 (Sheldrick, 2008)'
_diffrn_ambient_temperature 100(2)
_diffrn_detector_area_resol_mean 10.4167
_diffrn_measured_fraction_theta_full 0.999
_diffrn_measured_fraction_theta_max 0.998
_diffrn_measurement_device_type 'Bruker D8 QUEST'
_diffrn_measurement_method 'w-scans  and phi scans'
_diffrn_radiation_type MoK\a
_diffrn_radiation_wavelength 0.71073
_diffrn_reflns_av_R_equivalents 0.0457
_diffrn_reflns_av_unetI/netI 0.0130
_diffrn_reflns_Laue_measured_fraction_full 0.999
_diffrn_reflns_Laue_measured_fraction_max 0.998
_diffrn_reflns_limit_h_max 20
_diffrn_reflns_limit_h_min -19
_diffrn_reflns_limit_k_max 20
_diffrn_reflns_limit_k_min -20
_diffrn_reflns_limit_l_max 24
_diffrn_reflns_limit_l_min -26
_diffrn_reflns_number 393939
_diffrn_reflns_point_group_measured_fraction_full 0.999
_diffrn_reflns_point_group_measured_fraction_max 0.998
_diffrn_reflns_theta_full 25.242
_diffrn_reflns_theta_max 30.624
_diffrn_reflns_theta_min 2.197
_diffrn_source 'high brilliance microfocus sealed tube '
_exptl_absorpt_coefficient_mu 4.181
_exptl_absorpt_correction_T_max 0.8622
_exptl_absorpt_correction_T_min 0.6847
_exptl_absorpt_correction_type multi-scan
_exptl_absorpt_process_details SADABS
_exptl_crystal_colour colourless
_exptl_crystal_density_diffrn 1.618
_exptl_crystal_description block
_exptl_crystal_F_000 1728
_exptl_crystal_size_max 0.250
_exptl_crystal_size_mid 0.160
_exptl_crystal_size_min 0.090
_refine_diff_density_max 0.871
_refine_diff_density_min -1.304
_refine_diff_density_rms 0.086
_refine_ls_extinction_method none
_refine_ls_goodness_of_fit_ref 1.050
_refine_ls_hydrogen_treatment constr
_refine_ls_matrix_type full
_refine_ls_number_parameters 438
_refine_ls_number_reflns 11032
_refine_ls_number_restraints 0
_refine_ls_restrained_S_all 1.050
_refine_ls_R_factor_all 0.0218
_refine_ls_R_factor_gt 0.0175
_refine_ls_shift/su_max 0.003
_refine_ls_shift/su_mean 0.000
_refine_ls_structure_factor_coef Fsqd
_refine_ls_weighting_details 'w=1/[\s^2^(Fo^2^)+(0.0158P)^2^+3.8877P] where P=(Fo^2^+2Fc^2^)/3'
_refine_ls_weighting_scheme calc
_refine_ls_wR_factor_gt 0.0376
_refine_ls_wR_factor_ref 0.0389
_reflns_Friedel_coverage 0.000
_reflns_number_gt 10081
_reflns_number_total 11032
_reflns_threshold_expression 'I > 2\s(I)'
_cod_data_source_file c5cc09566b2.cif
_cod_data_source_block faf78a_0msp
_cod_database_code 7118511
_shelx_shelxl_version_number 2014/7
_shelx_space_group_comment
;
The symmetry employed for this shelxl refinement is uniquely defined
by the following loop, which should always be used as a source of
symmetry information in preference to the above space-group names.
They are only intended as comments.
;
_shelx_estimated_absorpt_t_min 0.421
_shelx_estimated_absorpt_t_max 0.705

loop_
_space_group_symop_operation_xyz
'x, y, z'
'-x, y+1/2, -z+1/2'
'-x, -y, -z'
'x, -y-1/2, z-1/2'

loop_
_atom_site_label
_atom_site_type_symbol
_atom_site_fract_x
_atom_site_fract_y
_atom_site_fract_z
_atom_site_U_iso_or_equiv
_atom_site_adp_type
_atom_site_occupancy
_atom_site_site_symmetry_order
_atom_site_calc_flag
_atom_site_refinement_flags_posn
_atom_site_refinement_flags_adp
Pt1 Pt 0.17337(2) 0.75737(2) 0.07729(2) 0.00859(2) Uani 1 1 d . .
Cl1 Cl 0.09291(3) 0.84946(3) 0.15863(2) 0.01594(7) Uani 1 1 d . .
N1 N 0.08346(10) 0.64178(9) 0.09596(7) 0.0127(2) Uani 1 1 d . .
N2 N 0.08506(10) 0.80829(9) -0.02408(7) 0.0120(2) Uani 1 1 d . .
C1 C 0.26248(11) 0.70009(10) 0.16654(8) 0.0091(3) Uani 1 1 d . .
C2 C 0.35898(11) 0.72688(10) 0.19818(8) 0.0100(3) Uani 1 1 d . .
H2 H 0.3887 0.7776 0.1777 0.012 Uiso 1 1 calc R U
C3 C 0.41118(11) 0.67857(10) 0.26000(8) 0.0098(3) Uani 1 1 d . .
C4 C 0.51259(11) 0.69058(10) 0.30296(8) 0.0107(3) Uani 1 1 d . .
C5 C 0.58597(12) 0.75457(11) 0.29592(9) 0.0132(3) Uani 1 1 d . .
H5 H 0.5736 0.8019 0.2588 0.016 Uiso 1 1 calc R U
C6 C 0.67717(12) 0.74784(12) 0.34406(10) 0.0169(3) Uani 1 1 d . .
H6 H 0.7276 0.7911 0.3399 0.020 Uiso 1 1 calc R U
C7 C 0.69563(12) 0.67849(13) 0.39832(9) 0.0178(3) Uani 1 1 d . .
H7 H 0.7589 0.6742 0.4302 0.021 Uiso 1 1 calc R U
C8 C 0.62243(12) 0.61510(12) 0.40659(9) 0.0159(3) Uani 1 1 d . .
H8 H 0.6351 0.5682 0.4441 0.019 Uiso 1 1 calc R U
C9 C 0.53070(11) 0.62176(11) 0.35899(8) 0.0116(3) Uani 1 1 d . .
C10 C 0.43888(12) 0.56437(10) 0.35884(8) 0.0117(3) Uani 1 1 d . .
C11 C 0.36861(11) 0.60361(10) 0.29103(8) 0.0111(3) Uani 1 1 d . .
C12 C 0.27393(12) 0.57515(11) 0.25987(9) 0.0131(3) Uani 1 1 d . .
H12 H 0.2449 0.5242 0.2806 0.016 Uiso 1 1 calc R U
C13 C 0.22116(11) 0.62275(10) 0.19701(9) 0.0115(3) Uani 1 1 d . .
C14 C 0.12323(11) 0.59206(11) 0.15786(9) 0.0135(3) Uani 1 1 d . .
C15 C 0.07177(13) 0.51604(12) 0.17902(11) 0.0203(3) Uani 1 1 d . .
H15 H 0.0991 0.4812 0.2225 0.024 Uiso 1 1 calc R U
C16 C -0.01921(14) 0.49202(13) 0.13608(12) 0.0255(4) Uani 1 1 d . .
H16 H -0.0546 0.4404 0.1499 0.031 Uiso 1 1 calc R U
C17 C -0.05847(13) 0.54356(13) 0.07293(11) 0.0231(4) Uani 1 1 d . .
H17 H -0.1208 0.5279 0.0429 0.028 Uiso 1 1 calc R U
C18 C -0.00489(12) 0.61825(13) 0.05465(10) 0.0184(3) Uani 1 1 d . .
H18 H -0.0314 0.6540 0.0115 0.022 Uiso 1 1 calc R U
C19 C 0.40006(13) 0.58673(12) 0.42873(9) 0.0161(3) Uani 1 1 d . .
H19A H 0.4498 0.5696 0.4729 0.024 Uiso 1 1 calc R U
H19B H 0.3399 0.5506 0.4277 0.024 Uiso 1 1 calc R U
H19C H 0.3857 0.6542 0.4300 0.024 Uiso 1 1 calc R U
C20 C 0.45581(13) 0.45817(11) 0.35309(9) 0.0165(3) Uani 1 1 d . .
H20A H 0.4794 0.4449 0.3080 0.025 Uiso 1 1 calc R U
H20B H 0.3940 0.4246 0.3511 0.025 Uiso 1 1 calc R U
H20C H 0.5049 0.4371 0.3965 0.025 Uiso 1 1 calc R U
C21 C 0.22804(11) 0.68079(10) 0.00496(8) 0.0099(3) Uani 1 1 d . .
C22 C 0.29073(11) 0.60389(10) 0.02285(8) 0.0104(3) Uani 1 1 d . .
H22 H 0.3171 0.5879 0.0732 0.013 Uiso 1 1 calc R U
C23 C 0.31418(11) 0.55094(10) -0.03409(8) 0.0102(3) Uani 1 1 d . .
C24 C 0.37052(11) 0.46361(10) -0.03050(8) 0.0107(3) Uani 1 1 d . .
C25 C 0.41476(12) 0.40915(11) 0.03028(9) 0.0144(3) Uani 1 1 d . .
H25 H 0.4117 0.4273 0.0791 0.017 Uiso 1 1 calc R U
C26 C 0.46362(13) 0.32748(11) 0.01768(10) 0.0171(3) Uani 1 1 d . .
H26 H 0.4944 0.2894 0.0584 0.021 Uiso 1 1 calc R U
C27 C 0.46785(13) 0.30097(12) -0.05403(10) 0.0190(3) Uani 1 1 d . .
H27 H 0.5017 0.2450 -0.0616 0.023 Uiso 1 1 calc R U
C28 C 0.42308(13) 0.35541(12) -0.11481(9) 0.0175(3) Uani 1 1 d . .
H28 H 0.4261 0.3371 -0.1636 0.021 Uiso 1 1 calc R U
C29 C 0.37401(11) 0.43686(11) -0.10268(9) 0.0120(3) Uani 1 1 d . .
C30 C 0.31724(12) 0.50594(11) -0.15949(8) 0.0120(3) Uani 1 1 d . .
C31 C 0.28121(11) 0.57618(10) -0.10886(8) 0.0107(3) Uani 1 1 d . .
C32 C 0.22047(11) 0.65351(11) -0.12741(8) 0.0115(3) Uani 1 1 d . .
H32 H 0.1991 0.6723 -0.1777 0.014 Uiso 1 1 calc R U
C33 C 0.19092(11) 0.70396(10) -0.07052(8) 0.0106(3) Uani 1 1 d . .
C34 C 0.11368(11) 0.77627(11) -0.08545(9) 0.0125(3) Uani 1 1 d . .
C35 C 0.06785(13) 0.80974(12) -0.15563(9) 0.0175(3) Uani 1 1 d . .
H35 H 0.0880 0.7880 -0.1985 0.021 Uiso 1 1 calc R U
C36 C -0.00735(13) 0.87503(13) -0.16192(10) 0.0208(3) Uani 1 1 d . .
H36 H -0.0394 0.8979 -0.2093 0.025 Uiso 1 1 calc R U
C37 C -0.03591(13) 0.90704(12) -0.09869(10) 0.0189(3) Uani 1 1 d . .
H37 H -0.0875 0.9516 -0.1022 0.023 Uiso 1 1 calc R U
C38 C 0.01271(12) 0.87228(11) -0.03061(9) 0.0157(3) Uani 1 1 d . .
H38 H -0.0056 0.8943 0.0129 0.019 Uiso 1 1 calc R U
C39 C 0.23137(13) 0.45643(12) -0.21184(9) 0.0176(3) Uani 1 1 d . .
H39A H 0.1898 0.4254 -0.1827 0.026 Uiso 1 1 calc R U
H39B H 0.2571 0.4093 -0.2413 0.026 Uiso 1 1 calc R U
H39C H 0.1924 0.5030 -0.2449 0.026 Uiso 1 1 calc R U
C40 C 0.38314(13) 0.55278(12) -0.20531(9) 0.0184(3) Uani 1 1 d . .
H40A H 0.3443 0.5976 -0.2402 0.028 Uiso 1 1 calc R U
H40B H 0.4104 0.5045 -0.2329 0.028 Uiso 1 1 calc R U
H40C H 0.4368 0.5862 -0.1722 0.028 Uiso 1 1 calc R U
C41 C 0.26791(12) 0.86619(11) 0.06996(9) 0.0135(3) Uani 1 1 d . .
H41A H 0.3284 0.8409 0.0589 0.020 Uiso 1 1 calc R U
H41B H 0.2837 0.9003 0.1172 0.020 Uiso 1 1 calc R U
H41C H 0.2367 0.9093 0.0304 0.020 Uiso 1 1 calc R U
C99 C 0.16545(17) 0.30614(14) 0.38270(12) 0.0297(4) Uani 1 1 d . .
H99A H 0.2127 0.2647 0.4159 0.036 Uiso 1 1 calc R U
H99B H 0.0984 0.2830 0.3821 0.036 Uiso 1 1 calc R U
Cl3 Cl 0.17802(4) 0.42242(4) 0.41716(3) 0.03009(10) Uani 1 1 d . .
Cl2 Cl 0.18678(6) 0.30046(4) 0.29256(3) 0.04593(15) Uani 1 1 d . .

loop_
_atom_site_aniso_label
_atom_site_aniso_U_11
_atom_site_aniso_U_22
_atom_site_aniso_U_33
_atom_site_aniso_U_23
_atom_site_aniso_U_13
_atom_site_aniso_U_12
Pt1 0.00852(3) 0.00867(3) 0.00789(3) -0.00069(2) 0.00034(2) 0.00050(2)
Cl1 0.01686(17) 0.01700(17) 0.01387(17) -0.00290(13) 0.00316(14) 0.00446(13)
N1 0.0106(6) 0.0135(6) 0.0139(6) -0.0034(5) 0.0027(5) -0.0016(5)
N2 0.0111(6) 0.0120(6) 0.0116(6) 0.0000(5) -0.0003(5) 0.0010(5)
C1 0.0119(7) 0.0079(6) 0.0074(6) -0.0004(5) 0.0021(5) 0.0010(5)
C2 0.0122(7) 0.0090(6) 0.0090(6) 0.0006(5) 0.0027(5) -0.0007(5)
C3 0.0118(7) 0.0093(6) 0.0086(6) -0.0010(5) 0.0028(5) -0.0006(5)
C4 0.0125(7) 0.0115(6) 0.0083(6) -0.0014(5) 0.0025(5) 0.0008(5)
C5 0.0152(7) 0.0132(7) 0.0118(7) -0.0010(5) 0.0041(5) -0.0008(5)
C6 0.0131(7) 0.0211(8) 0.0162(7) -0.0021(6) 0.0029(6) -0.0027(6)
C7 0.0121(7) 0.0246(8) 0.0148(7) -0.0007(6) -0.0009(6) 0.0025(6)
C8 0.0172(8) 0.0173(7) 0.0122(7) 0.0021(6) 0.0013(6) 0.0048(6)
C9 0.0140(7) 0.0116(6) 0.0092(6) -0.0007(5) 0.0023(5) 0.0020(5)
C10 0.0156(7) 0.0099(6) 0.0096(6) 0.0025(5) 0.0024(5) 0.0012(5)
C11 0.0142(7) 0.0101(6) 0.0096(6) 0.0011(5) 0.0036(5) 0.0013(5)
C12 0.0159(7) 0.0110(6) 0.0133(7) 0.0025(5) 0.0054(6) -0.0020(5)
C13 0.0116(7) 0.0106(6) 0.0131(7) -0.0015(5) 0.0044(5) -0.0019(5)
C14 0.0124(7) 0.0116(7) 0.0168(7) -0.0023(5) 0.0043(6) -0.0014(5)
C15 0.0177(8) 0.0163(8) 0.0273(9) 0.0021(7) 0.0055(7) -0.0049(6)
C16 0.0192(9) 0.0208(8) 0.0374(11) -0.0029(8) 0.0086(8) -0.0099(7)
C17 0.0133(8) 0.0267(9) 0.0287(9) -0.0091(7) 0.0032(7) -0.0084(7)
C18 0.0130(7) 0.0224(8) 0.0187(8) -0.0062(6) 0.0013(6) -0.0019(6)
C19 0.0213(8) 0.0174(7) 0.0105(7) 0.0009(6) 0.0055(6) 0.0004(6)
C20 0.0238(8) 0.0100(7) 0.0156(7) 0.0024(6) 0.0040(6) 0.0027(6)
C21 0.0101(6) 0.0108(6) 0.0085(6) -0.0012(5) 0.0012(5) -0.0011(5)
C22 0.0108(7) 0.0116(6) 0.0082(6) 0.0003(5) 0.0006(5) 0.0001(5)
C23 0.0111(7) 0.0093(6) 0.0105(7) 0.0003(5) 0.0027(5) -0.0008(5)
C24 0.0115(7) 0.0096(6) 0.0115(7) -0.0007(5) 0.0033(5) -0.0003(5)
C25 0.0186(8) 0.0126(7) 0.0126(7) 0.0015(5) 0.0050(6) 0.0017(6)
C26 0.0209(8) 0.0132(7) 0.0178(8) 0.0042(6) 0.0053(6) 0.0036(6)
C27 0.0230(8) 0.0136(7) 0.0217(8) 0.0000(6) 0.0076(7) 0.0058(6)
C28 0.0217(8) 0.0169(7) 0.0150(7) -0.0028(6) 0.0067(6) 0.0025(6)
C29 0.0124(7) 0.0111(6) 0.0129(7) -0.0003(5) 0.0036(6) -0.0010(5)
C30 0.0162(7) 0.0110(6) 0.0094(7) -0.0012(5) 0.0038(5) 0.0001(5)
C31 0.0115(7) 0.0109(6) 0.0097(6) -0.0012(5) 0.0021(5) -0.0025(5)
C32 0.0125(7) 0.0127(7) 0.0086(6) 0.0003(5) 0.0008(5) -0.0017(5)
C33 0.0098(6) 0.0105(6) 0.0105(7) 0.0005(5) -0.0002(5) -0.0004(5)
C34 0.0117(7) 0.0119(6) 0.0126(7) -0.0001(5) -0.0003(5) -0.0002(5)
C35 0.0179(8) 0.0209(8) 0.0126(7) 0.0026(6) 0.0008(6) 0.0043(6)
C36 0.0196(8) 0.0236(8) 0.0166(8) 0.0049(6) -0.0016(6) 0.0055(7)
C37 0.0156(8) 0.0177(8) 0.0211(8) 0.0021(6) -0.0010(6) 0.0058(6)
C38 0.0134(7) 0.0154(7) 0.0172(8) 0.0000(6) 0.0009(6) 0.0028(6)
C39 0.0218(8) 0.0159(7) 0.0133(7) -0.0045(6) 0.0001(6) -0.0012(6)
C40 0.0254(9) 0.0177(8) 0.0152(8) 0.0020(6) 0.0112(7) -0.0002(6)
C41 0.0148(7) 0.0122(7) 0.0124(7) 0.0023(5) 0.0009(6) -0.0035(5)
C99 0.0347(11) 0.0248(9) 0.0319(11) 0.0095(8) 0.0121(9) -0.0004(8)
Cl3 0.0280(2) 0.0336(2) 0.0294(2) -0.00292(19) 0.00781(19) -0.00876(19)
Cl2 0.0802(5) 0.0257(2) 0.0398(3) 0.0002(2) 0.0301(3) 0.0062(3)

loop_
_atom_type_symbol
_atom_type_description
_atom_type_scat_dispersion_real
_atom_type_scat_dispersion_imag
_atom_type_scat_source
C C 0.0033 0.0016 'International Tables Vol C Tables 4.2.6.8 and 6.1.1.4'
H H 0.0000 0.0000 'International Tables Vol C Tables 4.2.6.8 and 6.1.1.4'
N N 0.0061 0.0033 'International Tables Vol C Tables 4.2.6.8 and 6.1.1.4'
Cl Cl 0.1484 0.1585 'International Tables Vol C Tables 4.2.6.8 and 6.1.1.4'
Pt Pt -1.7033 8.3905 'International Tables Vol C Tables 4.2.6.8 and 6.1.1.4'

loop_
_geom_angle_atom_site_label_1
_geom_angle_atom_site_label_2
_geom_angle_atom_site_label_3
_geom_angle
C21 Pt1 C1 94.10(6)
C21 Pt1 C41 91.10(6)
C1 Pt1 C41 93.92(6)
C21 Pt1 N2 80.07(6)
C1 Pt1 N2 174.15(5)
C41 Pt1 N2 86.68(6)
C21 Pt1 N1 90.86(5)
C1 Pt1 N1 80.53(6)
C41 Pt1 N1 174.24(6)
N2 Pt1 N1 98.99(5)
C21 Pt1 Cl1 175.15(4)
C1 Pt1 Cl1 89.75(4)
C41 Pt1 Cl1 91.57(5)
N2 Pt1 Cl1 96.05(4)
N1 Pt1 Cl1 86.87(4)
C18 N1 C14 120.34(14)
C18 N1 Pt1 126.66(12)
C14 N1 Pt1 112.97(10)
C38 N2 C34 120.22(14)
C38 N2 Pt1 125.86(11)
C34 N2 Pt1 113.68(10)
C2 C1 C13 118.97(13)
C2 C1 Pt1 126.83(11)
C13 C1 Pt1 114.16(11)
C3 C2 C1 119.41(13)
C2 C3 C11 121.17(14)
C2 C3 C4 130.73(14)
C11 C3 C4 108.09(13)
C5 C4 C9 120.29(14)
C5 C4 C3 131.49(14)
C9 C4 C3 108.21(13)
C6 C5 C4 118.92(15)
C5 C6 C7 120.71(15)
C6 C7 C8 120.86(15)
C9 C8 C7 118.81(15)
C8 C9 C4 120.38(15)
C8 C9 C10 128.67(14)
C4 C9 C10 110.92(13)
C11 C10 C9 101.29(12)
C11 C10 C20 112.64(13)
C9 C10 C20 112.63(13)
C11 C10 C19 109.59(13)
C9 C10 C19 109.92(13)
C20 C10 C19 110.42(13)
C12 C11 C3 120.27(14)
C12 C11 C10 128.49(14)
C3 C11 C10 111.24(13)
C11 C12 C13 118.93(14)
C12 C13 C1 121.20(14)
C12 C13 C14 121.86(14)
C1 C13 C14 116.87(14)
N1 C14 C15 119.88(15)
N1 C14 C13 115.24(13)
C15 C14 C13 124.86(15)
C16 C15 C14 119.47(17)
C15 C16 C17 119.76(17)
C18 C17 C16 118.49(16)
N1 C18 C17 122.04(17)
C22 C21 C33 119.35(13)
C22 C21 Pt1 125.39(11)
C33 C21 Pt1 114.99(11)
C23 C22 C21 118.96(14)
C22 C23 C31 121.84(14)
C22 C23 C24 129.65(14)
C31 C23 C24 108.49(13)
C25 C24 C29 121.18(14)
C25 C24 C23 130.25(14)
C29 C24 C23 108.56(13)
C26 C25 C24 118.31(15)
C25 C26 C27 120.69(15)
C26 C27 C28 120.87(15)
C29 C28 C27 118.76(15)
C28 C29 C24 120.18(15)
C28 C29 C30 128.64(14)
C24 C29 C30 111.16(13)
C29 C30 C31 100.86(12)
C29 C30 C40 112.09(13)
C31 C30 C40 112.01(13)
C29 C30 C39 110.79(13)
C31 C30 C39 111.66(13)
C40 C30 C39 109.25(13)
C32 C31 C23 119.77(14)
C32 C31 C30 129.24(14)
C23 C31 C30 110.91(13)
C31 C32 C33 118.86(14)
C32 C33 C21 121.00(14)
C32 C33 C34 122.56(13)
C21 C33 C34 116.16(13)
N2 C34 C35 120.17(14)
N2 C34 C33 114.46(13)
C35 C34 C33 125.33(15)
C36 C35 C34 119.23(16)
C35 C36 C37 119.96(16)
C38 C37 C36 118.34(15)
N2 C38 C37 122.08(16)
Cl2 C99 Cl3 111.18(11)

loop_
_geom_bond_atom_site_label_1
_geom_bond_atom_site_label_2
_geom_bond_distance
Pt1 C21 2.0013(15)
Pt1 C1 2.0074(14)
Pt1 C41 2.0556(15)
Pt1 N2 2.1308(13)
Pt1 N1 2.1397(13)
Pt1 Cl1 2.4455(4)
N1 C18 1.342(2)
N1 C14 1.356(2)
N2 C38 1.344(2)
N2 C34 1.362(2)
C1 C2 1.398(2)
C1 C13 1.414(2)
C2 C3 1.394(2)
C3 C11 1.402(2)
C3 C4 1.472(2)
C4 C5 1.396(2)
C4 C9 1.406(2)
C5 C6 1.387(2)
C6 C7 1.389(2)
C7 C8 1.395(2)
C8 C9 1.388(2)
C9 C10 1.518(2)
C10 C11 1.518(2)
C10 C20 1.533(2)
C10 C19 1.541(2)
C11 C12 1.381(2)
C12 C13 1.405(2)
C13 C14 1.465(2)
C14 C15 1.399(2)
C15 C16 1.384(3)
C16 C17 1.385(3)
C17 C18 1.382(2)
C21 C22 1.393(2)
C21 C33 1.417(2)
C22 C23 1.391(2)
C23 C31 1.405(2)
C23 C24 1.462(2)
C24 C25 1.392(2)
C24 C29 1.400(2)
C25 C26 1.391(2)
C26 C27 1.393(2)
C27 C28 1.394(2)
C28 C29 1.387(2)
C29 C30 1.525(2)
C30 C31 1.527(2)
C30 C40 1.533(2)
C30 C39 1.535(2)
C31 C32 1.383(2)
C32 C33 1.408(2)
C33 C34 1.470(2)
C34 C35 1.398(2)
C35 C36 1.386(2)
C36 C37 1.393(3)
C37 C38 1.383(2)
C99 Cl2 1.759(2)
C99 Cl3 1.765(2)

loop_
_geom_hbond_atom_site_label_D
_geom_hbond_atom_site_label_H
_geom_hbond_atom_site_label_A
_geom_hbond_distance_DH
_geom_hbond_distance_HA
_geom_hbond_distance_DA
_geom_hbond_angle_DHA
_geom_hbond_site_symmetry_A
C38 H38 Cl1 0.95 2.82 3.4480(17) 124.8 .
C99 H99B Cl1 0.99 2.77 3.571(2) 137.9 2_545
